data_4346955
loop_
_publ_author_name
'Lu, Ying-Bing'
'Jiang, Xiao-Ming'
'Zhu, Shui-Dong'
'Du, Zi-Yi'
'Liu, Cai-Ming'
'Xie, Yong-Rong'
'Liu, Liang-Xian'

_publ_section_title
;
 Anion Effects on Lanthanide(III) Tetrazole-1-acetate Dinuclear Complexes
 Showing Slow Magnetic Relaxation and Photofluorescent Emission.
;
_journal_issue 8
_journal_name_full 'Inorganic chemistry'
_journal_page_first 3738
_journal_page_last 3749
_journal_paper_doi 10.1021/acs.inorgchem.5b02432
_journal_volume 55
_journal_year 2016
_chemical_formula_moiety Eu2(C3H3N4O2)4(NO3)2(C10N2H8)2
_chemical_formula_sum 'C32 H28 Eu2 N22 O14'
_chemical_formula_weight 1248.68
_chemical_melting_point ?
_chemical_name_common Eu2(C3H3N4O2)4(NO3)2(C10N2H8)2
_chemical_name_systematic
; 
 'Eu2(C3H3N4O2)4(NO3)2(C10N2)2' 
;
_space_group_IT_number 14
_space_group_name_Hall '-P 2ybc'
_space_group_name_H-M_alt 'P 1 21/c 1'
_symmetry_cell_setting monoclinic
_symmetry_space_group_name_H-M 'P 1 21/c 1'
_atom_sites_solution_hydrogens geom
_atom_sites_solution_primary direct
_atom_sites_solution_secondary difmap
_audit_creation_method SHELXL-97
_cell_angle_alpha 90.00
_cell_angle_beta 108.7430(10)
_cell_angle_gamma 90.00
_cell_formula_units_Z 2
_cell_length_a 9.5075(2)
_cell_length_b 20.2434(4)
_cell_length_c 12.0072(2)
_cell_measurement_temperature 296(2)
_cell_volume 2188.40(7)
_computing_cell_refinement 'Bruker SMART'
_computing_data_collection 'Bruker SMART'
_computing_data_reduction 'Bruker SMART'
_computing_molecular_graphics 'Bruker SHELXTL'
_computing_publication_material 'Bruker SHELXTL'
_computing_structure_refinement 'SHELXL-97 (Sheldrick, 1997)'
_computing_structure_solution 'SHELXS-97 (Sheldrick, 1990)'
_diffrn_ambient_temperature 296(2)
_diffrn_measured_fraction_theta_full 0.997
_diffrn_measured_fraction_theta_max 0.997
_diffrn_measurement_device_type 'CCD area detector'
_diffrn_measurement_method 'phi and omega scans'
_diffrn_radiation_monochromator graphite
_diffrn_radiation_source 'fine-focus sealed tube'
_diffrn_radiation_type MoK\a
_diffrn_radiation_wavelength 0.71073
_diffrn_reflns_av_R_equivalents 0.0304
_diffrn_reflns_av_sigmaI/netI 0.0410
_diffrn_reflns_limit_h_max 10
_diffrn_reflns_limit_h_min -11
_diffrn_reflns_limit_k_max 24
_diffrn_reflns_limit_k_min -20
_diffrn_reflns_limit_l_max 14
_diffrn_reflns_limit_l_min -13
_diffrn_reflns_number 13571
_diffrn_reflns_theta_full 25.50
_diffrn_reflns_theta_max 25.50
_diffrn_reflns_theta_min 2.01
_exptl_absorpt_coefficient_mu 2.931
_exptl_absorpt_correction_T_max 0.7456
_exptl_absorpt_correction_T_min 0.5937
_exptl_absorpt_correction_type multi-scan
_exptl_absorpt_process_details 'SADABS (Bruker, 2008)'
_exptl_crystal_colour 'pale yellow'
_exptl_crystal_density_diffrn 1.895
_exptl_crystal_density_meas ?
_exptl_crystal_density_method 'not measured'
_exptl_crystal_description blanket
_exptl_crystal_F_000 1224
_exptl_crystal_size_max 0.21
_exptl_crystal_size_mid 0.14
_exptl_crystal_size_min 0.05
_refine_diff_density_max 0.985
_refine_diff_density_min -1.047
_refine_diff_density_rms '0.101 complex 3'
_refine_ls_extinction_method none
_refine_ls_goodness_of_fit_ref 1.008
_refine_ls_hydrogen_treatment constr
_refine_ls_matrix_type full
_refine_ls_number_parameters 316
_refine_ls_number_reflns 4070
_refine_ls_number_restraints 0
_refine_ls_restrained_S_all 1.008
_refine_ls_R_factor_all 0.0437
_refine_ls_R_factor_gt 0.0301
_refine_ls_shift/su_max 0.008
_refine_ls_shift/su_mean 0.000
_refine_ls_structure_factor_coef Fsqd
_refine_ls_weighting_details 'calc w=1/[\s^2^(Fo^2^)+(0.0350P)^2^+0.0000P] where P=(Fo^2^+2Fc^2^)/3'
_refine_ls_weighting_scheme calc
_refine_ls_wR_factor_gt 0.0615
_refine_ls_wR_factor_ref 0.0665
_reflns_number_gt 3277
_reflns_number_total 4070
_reflns_threshold_expression >2sigma(I)
_cod_data_source_file ic5b02432_si_002.cif
_cod_data_source_block 14
_cod_depositor_comments
;
The following automatic conversions were performed:

data item '_chemical_melting_point' value 'not measured' was changed
to '?' -- the value is undefined or not given.

data item '_exptl_absorpt_correction_type' value 'Multi-scan' was
changed to 'multi-scan' in accordance with the
/home/saulius/struct/COD-crude-data/automatic-downloads/DataCite-retrospective/ACS/depositions/lib/dictionaries/cif_core.dic
dictionary named 'cif_core.dic' version 2.4.2 last updated on
2011-04-26.

data item '_exptl_crystal_density_meas' value 'not measured' was
changed to '?' -- the value is perceived as not measured.

Automatic conversion script
Id: cif_fix_values 6909 2019-04-08 15:41:33Z antanas 
;
_cod_original_sg_symbol_H-M P2(1)/c
_cod_database_code 4346955

loop_
_symmetry_equiv_pos_as_xyz
'x, y, z'
'-x, y+1/2, -z+1/2'
'-x, -y, -z'
'x, -y-1/2, z-1/2'

loop_
_atom_site_label
_atom_site_type_symbol
_atom_site_fract_x
_atom_site_fract_y
_atom_site_fract_z
_atom_site_U_iso_or_equiv
_atom_site_adp_type
_atom_site_occupancy
_atom_site_symmetry_multiplicity
_atom_site_calc_flag
_atom_site_refinement_flags
Eu1 Eu 0.135607(13) 0.489474(7) 0.166032(10) 0.02673(4) Uani 1 1 d .
C3 C 0.0258(2) 0.38859(13) -0.0933(2) 0.0307(7) Uani 1 1 d .
C12 C 0.3354(3) 0.55406(14) 0.4402(2) 0.0369(8) Uani 1 1 d .
C6 C 0.2239(2) 0.55800(13) -0.0617(2) 0.0290(7) Uani 1 1 d .
C11 C 0.2449(3) 0.50212(14) 0.4700(2) 0.0417(9) Uani 1 1 d .
C2 C 0.0524(3) 0.31747(14) -0.0554(2) 0.0386(8) Uani 1 1 d .
H2A H 0.1583 0.3091 -0.0247 0.046 Uiso 1 1 calc R
H2B H 0.0102 0.3088 0.0068 0.046 Uiso 1 1 calc R
C5 C 0.3518(3) 0.58077(14) -0.0997(2) 0.0347(8) Uani 1 1 d .
H5A H 0.3976 0.5426 -0.1228 0.042 Uiso 1 1 calc R
H5B H 0.3143 0.6091 -0.1680 0.042 Uiso 1 1 calc R
C13 C 0.4183(3) 0.59918(16) 0.5215(2) 0.0581(11) Uani 1 1 d .
H13A H 0.4183 0.5975 0.5989 0.070 Uiso 1 1 calc R
C7 C 0.0689(3) 0.42064(16) 0.4036(2) 0.0504(10) Uani 1 1 d .
H7A H 0.0063 0.3966 0.3412 0.061 Uiso 1 1 calc R
C16 C 0.4099(3) 0.60371(16) 0.2967(3) 0.0517(10) Uani 1 1 d .
H16A H 0.4068 0.6058 0.2186 0.062 Uiso 1 1 calc R
C14 C 0.4998(3) 0.64614(18) 0.4884(2) 0.0628(12) Uani 1 1 d .
H14A H 0.5578 0.6756 0.5437 0.075 Uiso 1 1 calc R
C1 C 0.0298(4) 0.25571(17) -0.2419(3) 0.0647(12) Uani 1 1 d .
H1A H 0.1240 0.2639 -0.2466 0.078 Uiso 1 1 calc R
C15 C 0.4962(3) 0.64991(17) 0.3742(3) 0.0576(10) Uani 1 1 d .
H15A H 0.5494 0.6820 0.3494 0.069 Uiso 1 1 calc R
C4 C 0.4726(3) 0.67945(17) 0.0165(3) 0.0596(11) Uani 1 1 d .
H4A H 0.4022 0.7108 -0.0218 0.072 Uiso 1 1 calc R
C10 C 0.2529(4) 0.48824(17) 0.5855(2) 0.0572(11) Uani 1 1 d .
H10A H 0.3179 0.5118 0.6473 0.069 Uiso 1 1 calc R
C9 C 0.1651(4) 0.44013(19) 0.6079(3) 0.0690(12) Uani 1 1 d .
H9A H 0.1699 0.4308 0.6849 0.083 Uiso 1 1 calc R
C8 C 0.0699(3) 0.40557(18) 0.5162(2) 0.0597(10) Uani 1 1 d .
H8A H 0.0079 0.3730 0.5292 0.072 Uiso 1 1 calc R
N11 N 0.3311(2) 0.55661(12) 0.32653(17) 0.0372(7) Uani 1 1 d .
N9 N 0.3293(2) 0.37395(13) 0.20478(18) 0.0430(7) Uani 1 1 d .
N5 N 0.4641(2) 0.61657(11) -0.00852(17) 0.0333(6) Uani 1 1 d .
N10 N 0.1524(2) 0.46757(13) 0.37975(17) 0.0396(7) Uani 1 1 d .
N1 N -0.0152(2) 0.27331(12) -0.1546(2) 0.0452(7) Uani 1 1 d .
N6 N 0.5841(2) 0.58683(13) 0.06518(19) 0.0475(8) Uani 1 1 d .
N8 N 0.5953(3) 0.69232(15) 0.1040(2) 0.0676(10) Uani 1 1 d .
N7 N 0.6610(2) 0.63339(15) 0.1318(2) 0.0539(8) Uani 1 1 d .
N2 N -0.1565(3) 0.25392(17) -0.1774(3) 0.0811(11) Uani 1 1 d .
N3 N -0.1891(3) 0.22420(16) -0.2789(3) 0.0998(13) Uani 1 1 d .
N4 N -0.0762(4) 0.22496(16) -0.3218(3) 0.0887(12) Uani 1 1 d .
O3 O 0.10625(17) 0.54614(10) -0.14546(13) 0.0366(5) Uani 1 1 d .
O2 O 0.06646(18) 0.43299(9) -0.01426(14) 0.0366(5) Uani 1 1 d .
O5 O 0.37277(19) 0.43193(10) 0.19603(17) 0.0470(6) Uani 1 1 d .
O4 O 0.24301(17) 0.55147(10) 0.04587(13) 0.0355(5) Uani 1 1 d .
O1 O -0.04208(18) 0.40244(9) -0.19772(14) 0.0369(5) Uani 1 1 d .
O7 O 0.1999(2) 0.36901(10) 0.21256(17) 0.0501(6) Uani 1 1 d .
O6 O 0.4053(2) 0.32563(12) 0.2051(2) 0.0731(8) Uani 1 1 d .

loop_
_atom_site_aniso_label
_atom_site_aniso_U_11
_atom_site_aniso_U_22
_atom_site_aniso_U_33
_atom_site_aniso_U_23
_atom_site_aniso_U_13
_atom_site_aniso_U_12
Eu1 0.02562(7) 0.03574(9) 0.01748(6) -0.00196(6) 0.00504(5) -0.00332(6)
C3 0.0268(12) 0.0374(17) 0.0308(13) -0.0042(12) 0.0133(10) -0.0031(12)
C12 0.0371(14) 0.0425(18) 0.0237(13) -0.0025(13) -0.0006(11) 0.0126(13)
C6 0.0274(12) 0.0305(16) 0.0275(12) 0.0013(12) 0.0065(10) -0.0028(12)
C11 0.0488(16) 0.052(2) 0.0197(13) -0.0032(13) 0.0044(12) 0.0215(14)
C2 0.0441(15) 0.0388(18) 0.0296(14) -0.0039(13) 0.0070(12) -0.0019(14)
C5 0.0304(13) 0.0421(18) 0.0293(13) 0.0027(13) 0.0064(11) -0.0060(13)
C13 0.077(2) 0.055(2) 0.0264(15) -0.0092(15) -0.0054(15) 0.0055(18)
C7 0.0519(17) 0.060(2) 0.0384(15) 0.0126(15) 0.0132(13) 0.0058(16)
C16 0.0473(16) 0.067(2) 0.0372(15) -0.0130(16) 0.0091(13) -0.0133(16)
C14 0.066(2) 0.055(2) 0.0462(19) -0.0186(17) -0.0118(17) -0.0009(17)
C1 0.067(2) 0.065(2) 0.057(2) -0.0256(19) 0.0130(17) 0.0026(19)
C15 0.0492(17) 0.057(2) 0.0548(19) -0.0107(17) 0.0002(15) -0.0106(17)
C4 0.0497(18) 0.038(2) 0.075(2) 0.0012(17) -0.0033(16) 0.0004(16)
C10 0.067(2) 0.077(3) 0.0232(15) 0.0054(15) 0.0082(14) 0.0140(18)
C9 0.086(2) 0.094(3) 0.0313(16) 0.0236(18) 0.0247(15) 0.036(2)
C8 0.0601(17) 0.083(3) 0.0423(16) 0.0297(17) 0.0246(14) 0.0134(18)
N11 0.0302(11) 0.0473(16) 0.0299(11) -0.0069(11) 0.0037(9) 0.0000(11)
N9 0.0453(13) 0.0566(17) 0.0245(11) 0.0029(12) 0.0075(10) 0.0103(13)
N5 0.0277(10) 0.0362(15) 0.0329(12) 0.0077(10) 0.0055(9) -0.0057(10)
N10 0.0401(12) 0.0553(17) 0.0229(11) 0.0035(11) 0.0095(9) 0.0040(12)
N1 0.0461(13) 0.0354(15) 0.0478(14) -0.0083(12) 0.0064(11) -0.0024(12)
N6 0.0348(12) 0.0563(17) 0.0443(14) 0.0086(13) 0.0028(11) 0.0028(12)
N8 0.0557(15) 0.061(2) 0.0690(18) -0.0081(16) -0.0045(14) -0.0175(14)
N7 0.0399(13) 0.069(2) 0.0425(13) 0.0043(14) -0.0009(11) -0.0083(14)
N2 0.0490(16) 0.084(2) 0.103(2) -0.0400(18) 0.0139(16) -0.0225(15)
N3 0.0659(18) 0.083(2) 0.117(3) -0.058(2) -0.0167(18) -0.0086(18)
N4 0.081(2) 0.089(3) 0.077(2) -0.0424(18) -0.0008(17) 0.0113(19)
O3 0.0288(9) 0.0536(13) 0.0256(9) 0.0013(9) 0.0063(7) -0.0121(9)
O2 0.0410(9) 0.0397(12) 0.0281(9) -0.0123(9) 0.0097(7) -0.0051(9)
O5 0.0379(10) 0.0471(14) 0.0556(12) 0.0036(11) 0.0145(9) -0.0017(10)
O4 0.0342(9) 0.0510(13) 0.0204(8) -0.0016(9) 0.0075(7) -0.0108(9)
O1 0.0409(10) 0.0427(12) 0.0224(9) -0.0046(8) 0.0038(7) 0.0040(9)
O7 0.0529(11) 0.0448(14) 0.0546(12) 0.0065(11) 0.0202(10) 0.0004(11)
O6 0.0874(14) 0.0593(16) 0.0793(15) 0.0154(13) 0.0364(12) 0.0407(13)

loop_
_atom_type_symbol
_atom_type_description
_atom_type_scat_dispersion_real
_atom_type_scat_dispersion_imag
_atom_type_scat_source
C C 0.0033 0.0016 'International Tables Vol C Tables 4.2.6.8 and 6.1.1.4'
H H 0.0000 0.0000 'International Tables Vol C Tables 4.2.6.8 and 6.1.1.4'
N N 0.0061 0.0033 'International Tables Vol C Tables 4.2.6.8 and 6.1.1.4'
O O 0.0106 0.0060 'International Tables Vol C Tables 4.2.6.8 and 6.1.1.4'
Eu Eu -0.1578 3.6682 'International Tables Vol C Tables 4.2.6.8 and 6.1.1.4'

loop_
_geom_angle_atom_site_label_1
_geom_angle_atom_site_label_2
_geom_angle_atom_site_label_3
_geom_angle
_geom_angle_site_symmetry_1
_geom_angle_site_symmetry_3
O3 Eu1 O2 77.21(6) 3_565 .
O3 Eu1 O4 134.13(5) 3_565 .
O2 Eu1 O4 75.22(6) . .
O3 Eu1 O1 84.14(6) 3_565 3_565
O2 Eu1 O1 124.96(5) . 3_565
O4 Eu1 O1 82.54(6) . 3_565
O3 Eu1 O5 133.74(7) 3_565 .
O2 Eu1 O5 82.89(6) . .
O4 Eu1 O5 77.67(6) . .
O1 Eu1 O5 139.96(6) 3_565 .
O3 Eu1 O7 83.46(7) 3_565 .
O2 Eu1 O7 73.18(6) . .
O4 Eu1 O7 121.48(7) . .
O1 Eu1 O7 154.73(6) 3_565 .
O5 Eu1 O7 50.71(7) . .
O3 Eu1 N10 78.19(6) 3_565 .
O2 Eu1 N10 138.53(7) . .
O4 Eu1 N10 143.15(6) . .
O1 Eu1 N10 84.68(7) 3_565 .
O5 Eu1 N10 90.70(7) . .
O7 Eu1 N10 71.27(7) . .
O3 Eu1 N11 133.16(6) 3_565 .
O2 Eu1 N11 149.63(7) . .
O4 Eu1 N11 80.16(6) . .
O1 Eu1 N11 67.88(6) 3_565 .
O5 Eu1 N11 74.62(7) . .
O7 Eu1 N11 106.05(7) . .
N10 Eu1 N11 63.01(7) . .
O3 Eu1 O2 69.22(6) 3_565 3_565
O2 Eu1 O2 74.45(7) . 3_565
O4 Eu1 O2 68.47(6) . 3_565
O1 Eu1 O2 50.54(5) 3_565 3_565
O5 Eu1 O2 142.92(6) . 3_565
O7 Eu1 O2 141.36(5) . 3_565
N10 Eu1 O2 125.58(6) . 3_565
N11 Eu1 O2 112.55(6) . 3_565
O3 Eu1 C3 79.82(7) 3_565 3_565
O2 Eu1 C3 99.97(6) . 3_565
O4 Eu1 C3 69.85(7) . 3_565
O1 Eu1 C3 25.22(6) 3_565 3_565
O5 Eu1 C3 145.26(7) . 3_565
O7 Eu1 C3 163.01(7) . 3_565
N10 Eu1 C3 107.88(7) . 3_565
N11 Eu1 C3 87.77(7) . 3_565
O2 Eu1 C3 26.08(6) 3_565 3_565
O3 Eu1 N9 108.49(7) 3_565 .
O2 Eu1 N9 74.47(6) . .
O4 Eu1 N9 98.50(7) . .
O1 Eu1 N9 159.59(5) 3_565 .
O5 Eu1 N9 25.28(6) . .
O7 Eu1 N9 25.64(6) . .
N10 Eu1 N9 82.44(7) . .
N11 Eu1 N9 92.11(7) . .
O2 Eu1 N9 148.48(5) 3_565 .
C3 Eu1 N9 168.19(7) 3_565 .
O3 Eu1 Eu1 68.47(4) 3_565 3_565
O2 Eu1 Eu1 40.16(4) . 3_565
O4 Eu1 Eu1 66.74(3) . 3_565
O1 Eu1 Eu1 84.81(3) 3_565 3_565
O5 Eu1 Eu1 117.50(5) . 3_565
O7 Eu1 Eu1 110.72(4) . 3_565
N10 Eu1 Eu1 145.86(5) . 3_565
N11 Eu1 Eu1 139.57(5) . 3_565
O2 Eu1 Eu1 34.29(4) 3_565 3_565
C3 Eu1 Eu1 60.00(5) 3_565 3_565
N9 Eu1 Eu1 114.46(4) . 3_565
O1 C3 O2 121.8(2) . .
O1 C3 C2 120.1(2) . .
O2 C3 C2 117.9(2) . .
O1 C3 Eu1 56.61(13) . 3_565
O2 C3 Eu1 68.10(13) . 3_565
C2 C3 Eu1 158.25(17) . 3_565
N11 C12 C13 120.9(3) . .
N11 C12 C11 116.2(2) . .
C13 C12 C11 122.9(3) . .
O4 C6 O3 126.8(2) . .
O4 C6 C5 118.81(19) . .
O3 C6 C5 114.4(2) . .
N10 C11 C10 120.5(3) . .
N10 C11 C12 117.1(2) . .
C10 C11 C12 122.4(3) . .
N1 C2 C3 110.6(2) . .
N1 C2 H2A 109.5 . .
C3 C2 H2A 109.5 . .
N1 C2 H2B 109.5 . .
C3 C2 H2B 109.5 . .
H2A C2 H2B 108.1 . .
N5 C5 C6 113.3(2) . .
N5 C5 H5A 108.9 . .
C6 C5 H5A 108.9 . .
N5 C5 H5B 108.9 . .
C6 C5 H5B 108.9 . .
H5A C5 H5B 107.7 . .
C14 C13 C12 120.1(3) . .
C14 C13 H13A 119.9 . .
C12 C13 H13A 119.9 . .
N10 C7 C8 123.5(3) . .
N10 C7 H7A 118.2 . .
C8 C7 H7A 118.2 . .
N11 C16 C15 124.5(3) . .
N11 C16 H16A 117.8 . .
C15 C16 H16A 117.8 . .
C13 C14 C15 120.0(3) . .
C13 C14 H14A 120.0 . .
C15 C14 H14A 120.0 . .
N4 C1 N1 110.2(3) . .
N4 C1 H1A 124.9 . .
N1 C1 H1A 124.9 . .
C14 C15 C16 117.1(3) . .
C14 C15 H15A 121.5 . .
C16 C15 H15A 121.5 . .
N5 C4 N8 110.4(3) . .
N5 C4 H4A 124.8 . .
N8 C4 H4A 124.8 . .
C9 C10 C11 120.0(3) . .
C9 C10 H10A 120.0 . .
C11 C10 H10A 120.0 . .
C10 C9 C8 119.5(3) . .
C10 C9 H9A 120.2 . .
C8 C9 H9A 120.2 . .
C9 C8 C7 117.9(3) . .
C9 C8 H8A 121.0 . .
C7 C8 H8A 121.0 . .
C16 N11 C12 117.5(2) . .
C16 N11 Eu1 120.47(17) . .
C12 N11 Eu1 120.82(18) . .
O6 N9 O5 122.6(2) . .
O6 N9 O7 121.8(3) . .
O5 N9 O7 115.6(2) . .
O6 N9 Eu1 171.50(18) . .
O5 N9 Eu1 56.48(13) . .
O7 N9 Eu1 59.83(13) . .
C4 N5 N6 108.0(2) . .
C4 N5 C5 129.5(2) . .
N6 N5 C5 122.4(2) . .
C7 N10 C11 118.6(2) . .
C7 N10 Eu1 119.45(17) . .
C11 N10 Eu1 121.97(19) . .
C1 N1 N2 108.8(2) . .
C1 N1 C2 130.6(3) . .
N2 N1 C2 119.6(3) . .
N7 N6 N5 105.8(2) . .
C4 N8 N7 104.2(3) . .
N6 N7 N8 111.6(2) . .
N3 N2 N1 104.3(3) . .
N2 N3 N4 112.2(3) . .
C1 N4 N3 104.5(3) . .
C6 O3 Eu1 136.82(16) . 3_565
C3 O2 Eu1 163.50(17) . .
C3 O2 Eu1 85.82(13) . 3_565
Eu1 O2 Eu1 105.55(7) . 3_565
N9 O5 Eu1 98.24(15) . .
C6 O4 Eu1 137.20(16) . .
C3 O1 Eu1 98.17(16) . 3_565
N9 O7 Eu1 94.53(16) . .

loop_
_geom_bond_atom_site_label_1
_geom_bond_atom_site_label_2
_geom_bond_distance
_geom_bond_site_symmetry_2
Eu1 O3 2.3459(16) 3_565
Eu1 O2 2.3477(16) .
Eu1 O4 2.3762(18) .
Eu1 O1 2.4372(18) 3_565
Eu1 O5 2.4595(18) .
Eu1 O7 2.532(2) .
Eu1 N10 2.558(2) .
Eu1 N11 2.591(2) .
Eu1 O2 2.6880(16) 3_565
Eu1 C3 2.889(3) 3_565
Eu1 N9 2.920(2) .
Eu1 Eu1 4.0151(2) 3_565
C3 O1 1.244(3) .
C3 O2 1.274(3) .
C3 C2 1.507(4) .
C3 Eu1 2.889(3) 3_565
C12 N11 1.353(3) .
C12 C13 1.384(4) .
C12 C11 1.474(4) .
C6 O4 1.252(3) .
C6 O3 1.264(2) .
C6 C5 1.502(4) .
C11 N10 1.351(3) .
C11 C10 1.393(4) .
C2 N1 1.462(3) .
C2 H2A 0.9700 .
C2 H2B 0.9700 .
C5 N5 1.453(3) .
C5 H5A 0.9700 .
C5 H5B 0.9700 .
C13 C14 1.364(5) .
C13 H13A 0.9300 .
C7 N10 1.327(4) .
C7 C8 1.383(4) .
C7 H7A 0.9300 .
C16 N11 1.331(4) .
C16 C15 1.387(4) .
C16 H16A 0.9300 .
C14 C15 1.363(4) .
C14 H14A 0.9300 .
C1 N4 1.304(4) .
C1 N1 1.303(4) .
C1 H1A 0.9300 .
C15 H15A 0.9300 .
C4 N5 1.304(4) .
C4 N8 1.321(3) .
C4 H4A 0.9300 .
C10 C9 1.364(5) .
C10 H10A 0.9300 .
C9 C8 1.372(4) .
C9 H9A 0.9300 .
C8 H8A 0.9300 .
N9 O6 1.215(3) .
N9 O5 1.260(3) .
N9 O7 1.267(3) .
N5 N6 1.341(3) .
N1 N2 1.340(3) .
N6 N7 1.299(3) .
N8 N7 1.338(4) .
N2 N3 1.305(4) .
N3 N4 1.331(5) .
O3 Eu1 2.3459(16) 3_565
O2 Eu1 2.6880(16) 3_565
O1 Eu1 2.4372(18) 3_565
